data_4510083
loop_
_publ_author_name
'Yang, Jin-Xia'
'Qin, Ye-Yan'
'Cheng, Jian-Kai'
'Yao, Yuan-Gen'

_publ_section_title
;
 Tuning Different Kinds of Entangled Networks by Varying N-Donor Ligands:
 From Self-Penetrating to Multi-interpenetrating
;
_journal_issue 3
_journal_name_full 'Crystal Growth &amp; Design'
_journal_page_first 1047
_journal_paper_doi 10.1021/cg401519w
_journal_volume 14
_journal_year 2014
_chemical_formula_moiety '2(C12 H11 N2 O4 Zn), H2 O '
_chemical_formula_sum 'C24 H24 N4 O9 Zn2'
_chemical_formula_weight 643.25
_chemical_name_systematic
; 
 ? 
;
_space_group_IT_number 15
_symmetry_cell_setting monoclinic
_symmetry_space_group_name_Hall '-C 2yc'
_symmetry_space_group_name_H-M 'C 1 2/c 1'
_atom_sites_solution_hydrogens geom
_atom_sites_solution_primary direct
_atom_sites_solution_secondary difmap
_audit_creation_method SHELXL-97
_cell_angle_alpha 90.00
_cell_angle_beta 92.587(6)
_cell_angle_gamma 90.00
_cell_formula_units_Z 4
_cell_length_a 17.370(5)
_cell_length_b 12.694(4)
_cell_length_c 12.332(4)
_cell_measurement_reflns_used 3747
_cell_measurement_temperature 293(2)
_cell_measurement_theta_max 27.4855
_cell_measurement_theta_min 2.3475
_cell_volume 2716.4(15)
_computing_cell_refinement 'Bruker XSCANS'
_computing_data_collection 'Bruker XSCANS'
_computing_data_reduction 'Bruker SHELXTL'
_computing_molecular_graphics 'Bruker SHELXTL'
_computing_publication_material 'Bruker SHELXTL'
_computing_structure_refinement 'SHELXL-97 (Sheldrick, 1997)'
_computing_structure_solution 'SHELXS-97 (Sheldrick, 1990)'
_diffrn_ambient_temperature 293(2)
_diffrn_measured_fraction_theta_full 0.987
_diffrn_measured_fraction_theta_max 0.987
_diffrn_measurement_device_type 'Saturn724+ (2x2 bin mode)'
_diffrn_measurement_method CCD_Profile_fitting
_diffrn_radiation_monochromator graphite
_diffrn_radiation_source 'fine-focus sealed tube'
_diffrn_radiation_type MoK\a
_diffrn_radiation_wavelength 0.71073
_diffrn_reflns_av_R_equivalents 0.0241
_diffrn_reflns_av_sigmaI/netI 0.0259
_diffrn_reflns_limit_h_max 22
_diffrn_reflns_limit_h_min -21
_diffrn_reflns_limit_k_max 16
_diffrn_reflns_limit_k_min -16
_diffrn_reflns_limit_l_max 15
_diffrn_reflns_limit_l_min -15
_diffrn_reflns_number 10604
_diffrn_reflns_theta_full 27.48
_diffrn_reflns_theta_max 27.48
_diffrn_reflns_theta_min 2.35
_diffrn_standards_decay_% none
_diffrn_standards_interval_count 0
_diffrn_standards_interval_time none
_diffrn_standards_number none
_exptl_absorpt_coefficient_mu 1.823
_exptl_absorpt_correction_T_max 1.0000
_exptl_absorpt_correction_T_min 0.8562
_exptl_absorpt_correction_type multi-scan
_exptl_absorpt_process_details crystalclear
_exptl_crystal_colour colorless
_exptl_crystal_density_diffrn 1.573
_exptl_crystal_density_method 'not measured'
_exptl_crystal_description sheet
_exptl_crystal_F_000 1312.0
_exptl_crystal_size_max 0.3
_exptl_crystal_size_mid 0.2
_exptl_crystal_size_min 0.1
_refine_diff_density_max 1.311
_refine_diff_density_min -0.610
_refine_diff_density_rms 0.123
_refine_ls_extinction_method none
_refine_ls_goodness_of_fit_ref 1.049
_refine_ls_hydrogen_treatment constr
_refine_ls_matrix_type full
_refine_ls_number_parameters 177
_refine_ls_number_reflns 3069
_refine_ls_number_restraints 1
_refine_ls_restrained_S_all 1.049
_refine_ls_R_factor_all 0.0475
_refine_ls_R_factor_gt 0.0399
_refine_ls_shift/su_max 0.000
_refine_ls_shift/su_mean 0.000
_refine_ls_structure_factor_coef Fsqd
_refine_ls_weighting_details 'calc w=1/[\s^2^(Fo^2^)+(0.0982P)^2^+3.7062P] where P=(Fo^2^+2Fc^2^)/3'
_refine_ls_weighting_scheme calc
_refine_ls_wR_factor_gt 0.1332
_refine_ls_wR_factor_ref 0.1470
_reflns_number_gt 2630
_reflns_number_total 3069
_reflns_threshold_expression >2sigma(I)
_cod_data_source_file cg401519w_si_002.cif
_cod_data_source_block Compound-5
_cod_depositor_comments
;
The following automatic conversions were performed:

'_exptl_absorpt_correction_type' value 'Multi-scan' changed to
'multi-scan' according to
/usr/data/users/saulius/crontab/automatic-downloads/current/ACS/lib/dictionaries/cif_core.dic
dictionary named 'cif_core.dic' version 2.4.2 from 2011-04-26.

Automatic conversion script
Id: cif_fix_values 2281 2013-09-26 08:29:07Z andrius 
;
_cod_original_cell_volume 2716.3(14)
_cod_original_sg_symbol_H-M 'C 2/c'
_cod_original_formula_sum 'C24 H24 N4 O9 Zn2 '
_cod_database_code 4510083

loop_
_symmetry_equiv_pos_as_xyz
'x, y, z'
'-x, y, -z+1/2'
'x+1/2, y+1/2, z'
'-x+1/2, y+1/2, -z+1/2'
'-x, -y, -z'
'x, -y, z-1/2'
'-x+1/2, -y+1/2, -z'
'x+1/2, -y+1/2, z-1/2'

loop_
_atom_site_label
_atom_site_type_symbol
_atom_site_fract_x
_atom_site_fract_y
_atom_site_fract_z
_atom_site_U_iso_or_equiv
_atom_site_adp_type
_atom_site_occupancy
_atom_site_symmetry_multiplicity
_atom_site_calc_flag
_atom_site_refinement_flags
Zn1 Zn -0.163540(19) 0.25616(2) 0.99274(3) 0.02106(17) Uani 1 1 d .
C1 C -0.20841(19) 0.1140(2) 1.1499(2) 0.0277(6) Uani 1 1 d .
C2 C -0.20128(19) 0.0318(2) 1.2372(2) 0.0307(7) Uani 1 1 d .
H2A H -0.1525 0.0151 1.2666 0.037 Uiso 1 1 calc R
C3 C -0.26142(19) -0.0175(2) 1.2738(3) 0.0301(7) Uani 1 1 d .
H3A H -0.3098 0.0005 1.2440 0.036 Uiso 1 1 calc R
C4 C -0.25758(18) -0.1003(2) 1.3598(2) 0.0256(6) Uani 1 1 d .
C5 C -0.0390(2) 0.3972(3) 0.9205(3) 0.0326(7) Uani 1 1 d .
H5A H -0.0686 0.4564 0.9341 0.039 Uiso 1 1 calc R
C6 C 0.02998(19) 0.3988(3) 0.8781(3) 0.0352(7) Uani 1 1 d .
H6A H 0.0572 0.4581 0.8576 0.042 Uiso 1 1 calc R
C7 C -0.0027(2) 0.2348(2) 0.9105(3) 0.0259(7) Uani 1 1 d .
C8 C 0.0011(2) 0.1195(3) 0.9207(4) 0.0481(10) Uani 1 1 d .
H8A H -0.0451 0.0940 0.9515 0.072 Uiso 1 1 calc R
H8B H 0.0448 0.1004 0.9671 0.072 Uiso 1 1 calc R
H8C H 0.0063 0.0887 0.8503 0.072 Uiso 1 1 calc R
C9 C 0.1269(2) 0.2609(3) 0.8318(3) 0.0363(9) Uani 1 1 d .
H9A H 0.1426 0.3083 0.7752 0.044 Uiso 1 1 calc R
H9B H 0.1203 0.1914 0.7999 0.044 Uiso 1 1 calc R
C10 C 0.1902(2) 0.2562(2) 0.9206(3) 0.0283(7) Uani 1 1 d .
C11 C 0.2647(2) 0.2405(3) 0.8922(3) 0.0318(8) Uani 1 1 d .
H11A H 0.2752 0.2339 0.8192 0.038 Uiso 1 1 calc R
C12 C 0.3248(2) 0.2341(3) 0.9700(3) 0.0350(8) Uani 1 1 d .
H12A H 0.3750 0.2233 0.9490 0.042 Uiso 1 1 calc R
N1 N -0.05998(14) 0.2956(2) 0.94100(19) 0.0243(5) Uani 1 1 d .
N2 N 0.05313(14) 0.2963(2) 0.8705(2) 0.0282(6) Uani 1 1 d .
O1 O -0.14623(14) 0.14902(18) 1.11523(19) 0.0354(6) Uani 1 1 d .
O1W O 0.5000 0.3997(9) 0.7500 0.259(7) Uani 1 2 d SD
H1WA H 0.4783 0.3576 0.7926 0.310 Uiso 1 1 d RD
O2 O -0.27409(14) 0.14295(18) 1.11791(18) 0.0340(5) Uani 1 1 d .
O3 O -0.19235(14) -0.13553(17) 1.38971(18) 0.0324(5) Uani 1 1 d .
O4 O -0.32130(14) -0.12979(19) 1.39381(19) 0.0349(5) Uani 1 1 d .

loop_
_atom_site_aniso_label
_atom_site_aniso_U_11
_atom_site_aniso_U_22
_atom_site_aniso_U_33
_atom_site_aniso_U_23
_atom_site_aniso_U_13
_atom_site_aniso_U_12
Zn1 0.0199(3) 0.0243(2) 0.0193(2) -0.00103(10) 0.00354(16) -0.00133(11)
C1 0.0363(17) 0.0251(14) 0.0220(14) 0.0042(11) 0.0042(12) 0.0022(12)
C2 0.0322(17) 0.0317(16) 0.0280(16) 0.0111(12) -0.0001(12) 0.0048(13)
C3 0.0302(16) 0.0313(15) 0.0291(15) 0.0111(12) 0.0037(12) 0.0056(13)
C4 0.0313(16) 0.0245(14) 0.0213(14) 0.0032(11) 0.0039(12) 0.0014(12)
C5 0.0327(17) 0.0278(15) 0.0377(18) 0.0003(13) 0.0043(13) -0.0055(13)
C6 0.0293(17) 0.0365(17) 0.0401(19) 0.0041(14) 0.0038(14) -0.0081(13)
C7 0.0198(15) 0.0346(16) 0.0233(16) 0.0010(11) 0.0009(12) 0.0010(12)
C8 0.043(2) 0.0335(19) 0.069(3) 0.0000(17) 0.0107(19) 0.0054(16)
C9 0.0182(17) 0.066(2) 0.0251(18) -0.0038(14) 0.0026(13) 0.0001(14)
C10 0.0236(17) 0.0402(18) 0.0210(16) -0.0013(11) 0.0012(13) -0.0021(12)
C11 0.0263(18) 0.050(2) 0.0200(16) -0.0018(12) 0.0035(13) 0.0022(13)
C12 0.0177(15) 0.061(2) 0.0270(17) -0.0037(14) 0.0055(13) 0.0036(14)
N1 0.0225(12) 0.0260(12) 0.0243(12) -0.0008(10) 0.0021(9) -0.0025(10)
N2 0.0198(13) 0.0408(15) 0.0240(12) 0.0006(11) 0.0013(10) -0.0017(11)
O1 0.0354(13) 0.0364(13) 0.0348(12) 0.0136(10) 0.0048(10) -0.0036(10)
O1W 0.108(8) 0.194(11) 0.46(2) 0.000 -0.089(10) 0.000
O2 0.0363(13) 0.0353(12) 0.0306(12) 0.0127(9) 0.0015(10) 0.0083(10)
O3 0.0341(13) 0.0292(11) 0.0339(12) 0.0123(9) 0.0016(10) 0.0044(9)
O4 0.0323(13) 0.0385(13) 0.0342(12) 0.0129(10) 0.0044(10) -0.0007(10)

loop_
_atom_type_symbol
_atom_type_description
_atom_type_scat_dispersion_real
_atom_type_scat_dispersion_imag
_atom_type_scat_source
C C 0.0033 0.0016 'International Tables Vol C Tables 4.2.6.8 and 6.1.1.4'
H H 0.0000 0.0000 'International Tables Vol C Tables 4.2.6.8 and 6.1.1.4'
N N 0.0061 0.0033 'International Tables Vol C Tables 4.2.6.8 and 6.1.1.4'
O O 0.0106 0.0060 'International Tables Vol C Tables 4.2.6.8 and 6.1.1.4'
Zn Zn 0.2839 1.4301 'International Tables Vol C Tables 4.2.6.8 and 6.1.1.4'

loop_
_geom_angle_atom_site_label_1
_geom_angle_atom_site_label_2
_geom_angle_atom_site_label_3
_geom_angle
_geom_angle_site_symmetry_1
_geom_angle_site_symmetry_3
N1 Zn1 O3 100.87(10) . 6
N1 Zn1 O4 100.78(10) . 4_457
O3 Zn1 O4 157.80(10) 6 4_457
N1 Zn1 O1 107.34(10) . .
O3 Zn1 O1 89.12(10) 6 .
O4 Zn1 O1 89.12(11) 4_457 .
N1 Zn1 O2 94.81(10) . 7_457
O3 Zn1 O2 87.07(10) 6 7_457
O4 Zn1 O2 86.27(10) 4_457 7_457
O1 Zn1 O2 157.85(10) . 7_457
N1 Zn1 Zn1 160.58(7) . 7_457
O3 Zn1 Zn1 77.36(7) 6 7_457
O4 Zn1 Zn1 80.59(7) 4_457 7_457
O1 Zn1 Zn1 92.02(7) . 7_457
O2 Zn1 Zn1 65.86(7) 7_457 7_457
O2 C1 O1 125.1(3) . .
O2 C1 C2 118.5(3) . .
O1 C1 C2 116.4(3) . .
C3 C2 C1 122.4(3) . .
C3 C2 H2A 118.8 . .
C1 C2 H2A 118.8 . .
C2 C3 C4 124.6(3) . .
C2 C3 H3A 117.7 . .
C4 C3 H3A 117.7 . .
O3 C4 O4 126.2(3) . .
O3 C4 C3 118.0(3) . .
O4 C4 C3 115.8(3) . .
C6 C5 N1 109.8(3) . .
C6 C5 H5A 125.1 . .
N1 C5 H5A 125.1 . .
C5 C6 N2 106.6(3) . .
C5 C6 H6A 126.7 . .
N2 C6 H6A 126.7 . .
N1 C7 N2 109.1(3) . .
N1 C7 C8 125.9(3) . .
N2 C7 C8 125.0(3) . .
C7 C8 H8A 109.5 . .
C7 C8 H8B 109.5 . .
H8A C8 H8B 109.5 . .
C7 C8 H8C 109.5 . .
H8A C8 H8C 109.5 . .
H8B C8 H8C 109.5 . .
N2 C9 C10 113.2(3) . .
N2 C9 H9A 108.9 . .
C10 C9 H9A 108.9 . .
N2 C9 H9B 108.9 . .
C10 C9 H9B 108.9 . .
H9A C9 H9B 107.8 . .
C11 C10 C12 118.8(3) . 7_557
C11 C10 C9 118.9(3) . .
C12 C10 C9 122.3(3) 7_557 .
C10 C11 C12 121.5(3) . .
C10 C11 H11A 119.3 . .
C12 C11 H11A 119.3 . .
C11 C12 C10 119.8(3) . 7_557
C11 C12 H12A 120.1 . .
C10 C12 H12A 120.1 7_557 .
C7 N1 C5 106.7(3) . .
C7 N1 Zn1 129.9(2) . .
C5 N1 Zn1 123.1(2) . .
C7 N2 C6 107.8(3) . .
C7 N2 C9 126.5(3) . .
C6 N2 C9 125.6(3) . .
C1 O1 Zn1 112.7(2) . .
C1 O2 Zn1 144.3(2) . 7_457
C4 O3 Zn1 130.0(2) . 6_556
C4 O4 Zn1 125.6(2) . 4_447

loop_
_geom_bond_atom_site_label_1
_geom_bond_atom_site_label_2
_geom_bond_distance
_geom_bond_site_symmetry_2
Zn1 N1 1.999(2) .
Zn1 O3 2.038(2) 6
Zn1 O4 2.039(2) 4_457
Zn1 O1 2.045(2) .
Zn1 O2 2.131(2) 7_457
Zn1 Zn1 3.0211(11) 7_457
C1 O2 1.246(4) .
C1 O1 1.261(4) .
C1 C2 1.500(4) .
C2 C3 1.315(5) .
C2 H2A 0.9300 .
C3 C4 1.493(4) .
C3 H3A 0.9300 .
C4 O3 1.258(4) .
C4 O4 1.258(4) .
C5 C6 1.329(5) .
C5 N1 1.367(4) .
C5 H5A 0.9300 .
C6 N2 1.366(4) .
C6 H6A 0.9300 .
C7 N1 1.327(4) .
C7 N2 1.354(4) .
C7 C8 1.471(5) .
C8 H8A 0.9600 .
C8 H8B 0.9600 .
C8 H8C 0.9600 .
C9 N2 1.459(4) .
C9 C10 1.518(5) .
C9 H9A 0.9700 .
C9 H9B 0.9700 .
C10 C11 1.370(5) .
C10 C12 1.392(5) 7_557
C11 C12 1.388(5) .
C11 H11A 0.9300 .
C12 C10 1.392(5) 7_557
C12 H12A 0.9300 .
O1W H1WA 0.8499 .
O2 Zn1 2.131(2) 7_457
O3 Zn1 2.038(2) 6_556
O4 Zn1 2.039(2) 4_447
